data_7023380
loop_
_publ_author_name
'Ferlay, Sylvie'
'Dechambenoit, Pierre'
'Kyritsakas, Nathalie'
'Hosseini, Mir Wais'

_publ_section_title
;
 Molecular tectonics: tuning the dimensionality and topology of extended
 cyanocuprate networks using a bisamidinium cation.
;
_journal_issue 32
_journal_name_full 'Dalton transactions (Cambridge, England : 2003)'
_journal_page_first 11661
_journal_page_last 11671
_journal_paper_doi 10.1039/c3dt51252e
_journal_volume 42
_journal_year 2013
_chemical_formula_moiety 'C10 H20 N4, C6 Cu4 N6, 2(H2 O)'
_chemical_formula_sum 'C16 H24 Cu4 N10 O2'
_chemical_formula_weight 642.61
_chemical_name_systematic
;
?
;
_space_group_IT_number 60
_symmetry_cell_setting orthorhombic
_symmetry_space_group_name_Hall '-P 2n 2ab'
_symmetry_space_group_name_H-M 'P b c n'
_atom_sites_solution_hydrogens geom
_atom_sites_solution_primary direct
_atom_sites_solution_secondary difmap
_audit_creation_method SHELXL-97
_cell_angle_alpha 90.00
_cell_angle_beta 90.00
_cell_angle_gamma 90.00
_cell_formula_units_Z 4
_cell_length_a 12.1846(4)
_cell_length_b 14.9832(4)
_cell_length_c 13.1581(4)
_cell_measurement_reflns_used 7164
_cell_measurement_temperature 173(2)
_cell_measurement_theta_max 27.27
_cell_measurement_theta_min 2.72
_cell_volume 2402.20(13)
_computing_cell_refinement 'Bruker SMART'
_computing_data_collection 'Bruker SMART'
_computing_data_reduction 'Bruker SAINT'
_computing_molecular_graphics 'Bruker SHELXTL'
_computing_publication_material 'Bruker SHELXTL'
_computing_structure_refinement 'SHELXL-97 (Sheldrick, 1997)'
_computing_structure_solution 'SHELXS-97 (Sheldrick, 1990)'
_diffrn_ambient_temperature 173(2)
_diffrn_measured_fraction_theta_full 0.998
_diffrn_measured_fraction_theta_max 0.998
_diffrn_measurement_device_type 'CCD area detector'
_diffrn_measurement_method 'phi and omega scans'
_diffrn_radiation_monochromator graphite
_diffrn_radiation_source 'fine-focus sealed tube'
_diffrn_radiation_type MoK\a
_diffrn_radiation_wavelength 0.71073
_diffrn_reflns_av_R_equivalents 0.0418
_diffrn_reflns_av_sigmaI/netI 0.0236
_diffrn_reflns_limit_h_max 15
_diffrn_reflns_limit_h_min -14
_diffrn_reflns_limit_k_max 19
_diffrn_reflns_limit_k_min -19
_diffrn_reflns_limit_l_max 8
_diffrn_reflns_limit_l_min -17
_diffrn_reflns_number 27778
_diffrn_reflns_theta_full 27.53
_diffrn_reflns_theta_max 27.53
_diffrn_reflns_theta_min 2.15
_exptl_absorpt_coefficient_mu 3.527
_exptl_absorpt_correction_T_max 0.8163
_exptl_absorpt_correction_T_min 0.6769
_exptl_absorpt_correction_type multi-scan
_exptl_absorpt_process_details sadabs
_exptl_crystal_colour blue
_exptl_crystal_density_diffrn 1.777
_exptl_crystal_density_meas ?
_exptl_crystal_density_method 'not measured'
_exptl_crystal_description prism
_exptl_crystal_F_000 1288
_exptl_crystal_size_max 0.12
_exptl_crystal_size_mid 0.08
_exptl_crystal_size_min 0.06
_refine_diff_density_max 1.252
_refine_diff_density_min -0.936
_refine_diff_density_rms 0.136
_refine_ls_extinction_method none
_refine_ls_goodness_of_fit_ref 1.030
_refine_ls_hydrogen_treatment constr
_refine_ls_matrix_type full
_refine_ls_number_parameters 145
_refine_ls_number_reflns 2769
_refine_ls_number_restraints 0
_refine_ls_restrained_S_all 1.030
_refine_ls_R_factor_all 0.0522
_refine_ls_R_factor_gt 0.0423
_refine_ls_shift/su_max 0.000
_refine_ls_shift/su_mean 0.000
_refine_ls_structure_factor_coef Fsqd
_refine_ls_weighting_details 'calc w=1/[\s^2^(Fo^2^)+(0.0648P)^2^+8.0945P] where P=(Fo^2^+2Fc^2^)/3'
_refine_ls_weighting_scheme calc
_refine_ls_wR_factor_gt 0.1163
_refine_ls_wR_factor_ref 0.1257
_reflns_number_gt 2364
_reflns_number_total 2769
_reflns_threshold_expression >2sigma(I)
_cod_data_source_file c3dt51252e.txt
_cod_data_source_block e1613a
_cod_depositor_comments
;
The following automatic conversions were performed:

'_symmetry_cell_setting' value 'Orthorhombic' changed to
'orthorhombic' according to
/home/saulius/struct/CIF-dictionaries/cif_core.dic dictionary named
'cif_core.dic' version 2.4.2 from 2011-04-26.

Automatic conversion script
Id: cif_fix_values 1891 2012-01-12 08:04:46Z andrius 

The following automatic conversions were performed:

'_exptl_crystal_density_meas' value 'none' was changed to '?' - the
value is perceived as not measured.

Automatic conversion script
Id: cif_fix_values 3008 2015-01-20 13:52:24Z robertas 
;
_cod_original_sg_symbol_H-M Pbcn
_cod_database_code 7023380

loop_
_symmetry_equiv_pos_as_xyz
'x, y, z'
'-x+1/2, -y+1/2, z+1/2'
'-x, y, -z+1/2'
'x+1/2, -y+1/2, -z'
'-x, -y, -z'
'x-1/2, y-1/2, -z-1/2'
'x, -y, z-1/2'
'-x-1/2, y-1/2, z'

loop_
_atom_site_label
_atom_site_type_symbol
_atom_site_fract_x
_atom_site_fract_y
_atom_site_fract_z
_atom_site_U_iso_or_equiv
_atom_site_adp_type
_atom_site_occupancy
_atom_site_symmetry_multiplicity
_atom_site_calc_flag
_atom_site_refinement_flags
C1 C 0.3431(3) 0.3110(3) 0.7428(3) 0.0268(8) Uani 1 1 d .
N1 N 0.2782(3) 0.2423(2) 0.7415(2) 0.0285(7) Uani 1 1 d .
H1 H 0.3017 0.1920 0.7684 0.034 Uiso 1 1 calc R
C2 C 0.1675(3) 0.2440(3) 0.6974(4) 0.0347(9) Uani 1 1 d .
H2A H 0.1166 0.2090 0.7403 0.042 Uiso 1 1 calc R
H2B H 0.1686 0.2171 0.6286 0.042 Uiso 1 1 calc R
C3 C 0.1297(5) 0.3390(4) 0.6912(6) 0.0678(18) Uani 1 1 d .
H3A H 0.0630 0.3412 0.6484 0.081 Uiso 1 1 calc R
H3B H 0.1088 0.3589 0.7603 0.081 Uiso 1 1 calc R
C4 C 0.2078(4) 0.4006(3) 0.6513(5) 0.0504(13) Uani 1 1 d .
H4A H 0.1817 0.4625 0.6623 0.061 Uiso 1 1 calc R
H4B H 0.2161 0.3911 0.5772 0.061 Uiso 1 1 calc R
N2 N 0.3139(3) 0.3878(2) 0.7020(3) 0.0405(9) Uani 1 1 d .
H2 H 0.3597 0.4331 0.7053 0.049 Uiso 1 1 calc R
C5 C 0.4546(3) 0.3038(3) 0.7908(3) 0.0293(8) Uani 1 1 d .
H5A H 0.4589 0.2480 0.8309 0.035 Uiso 1 1 calc R
H5B H 0.4660 0.3546 0.8377 0.035 Uiso 1 1 calc R
Cu1 Cu 0.52933(4) 0.44223(3) 0.06035(4) 0.02766(16) Uani 1 1 d .
Cu2 Cu 0.63773(4) 0.12447(3) 0.00972(4) 0.02974(16) Uani 1 1 d .
C6 C 0.5072(3) 0.4579(2) 0.2066(3) 0.0272(7) Uani 0.50 1 d P
N3 N 0.5072(3) 0.4579(2) 0.2066(3) 0.0272(7) Uani 0.50 1 d P
C7 C 0.3710(3) 0.4566(3) -0.0068(3) 0.0300(8) Uani 0.50 1 d P
N4 N 0.3710(3) 0.4566(3) -0.0068(3) 0.0300(8) Uani 0.50 1 d P
C8 C 0.5822(3) 0.3221(2) 0.0307(3) 0.0244(7) Uani 0.50 1 d P
N5 N 0.5822(3) 0.3221(2) 0.0307(3) 0.0244(7) Uani 0.50 1 d P
C9 C 0.6058(3) 0.2481(2) 0.0205(3) 0.0299(8) Uani 0.50 1 d P
N6 N 0.6058(3) 0.2481(2) 0.0205(3) 0.0299(8) Uani 0.50 1 d P
C10 C 0.5317(4) 0.0282(3) 0.0030(4) 0.0451(11) Uani 0.50 1 d P
N7 N 0.5317(4) 0.0282(3) 0.0030(4) 0.0451(11) Uani 0.50 1 d P
C11 C 0.7858(3) 0.0764(2) 0.0095(3) 0.0262(7) Uani 0.50 1 d P
N8 N 0.7858(3) 0.0764(2) 0.0095(3) 0.0262(7) Uani 0.50 1 d P
O1 O 0.3137(5) 0.0765(3) 0.8361(4) 0.0838(15) Uani 1 1 d .

loop_
_atom_site_aniso_label
_atom_site_aniso_U_11
_atom_site_aniso_U_22
_atom_site_aniso_U_33
_atom_site_aniso_U_23
_atom_site_aniso_U_13
_atom_site_aniso_U_12
C1 0.0230(18) 0.0252(18) 0.0322(18) 0.0019(15) -0.0077(15) -0.0009(14)
N1 0.0252(17) 0.0230(15) 0.0372(17) 0.0053(13) -0.0062(14) -0.0007(12)
C2 0.0234(19) 0.035(2) 0.046(2) 0.0008(18) -0.0065(17) -0.0092(16)
C3 0.043(3) 0.064(4) 0.096(5) 0.027(4) -0.026(3) -0.012(3)
C4 0.035(3) 0.038(2) 0.079(4) 0.020(2) -0.024(2) -0.001(2)
N2 0.0280(19) 0.0249(16) 0.069(3) 0.0105(17) -0.0194(18) -0.0053(14)
C5 0.0233(19) 0.0316(19) 0.0329(19) 0.0032(15) -0.0098(15) -0.0004(15)
Cu1 0.0256(3) 0.0202(3) 0.0372(3) -0.00299(17) 0.00212(19) -0.00198(17)
Cu2 0.0248(3) 0.0217(3) 0.0427(3) 0.00203(19) 0.0065(2) 0.00665(18)
C6 0.0251(17) 0.0210(15) 0.0354(16) -0.0034(13) -0.0015(15) 0.0005(14)
N3 0.0251(17) 0.0210(15) 0.0354(16) -0.0034(13) -0.0015(15) 0.0005(14)
C7 0.030(2) 0.0262(18) 0.0342(18) -0.0021(14) 0.0021(15) -0.0003(15)
N4 0.030(2) 0.0262(18) 0.0342(18) -0.0021(14) 0.0021(15) -0.0003(15)
C8 0.0223(17) 0.0186(15) 0.0323(16) -0.0003(13) -0.0011(14) 0.0016(13)
N5 0.0223(17) 0.0186(15) 0.0323(16) -0.0003(13) -0.0011(14) 0.0016(13)
C9 0.0250(19) 0.0284(19) 0.0365(18) 0.0032(15) -0.0003(15) -0.0018(15)
N6 0.0250(19) 0.0284(19) 0.0365(18) 0.0032(15) -0.0003(15) -0.0018(15)
C10 0.031(2) 0.0242(19) 0.080(3) -0.006(2) 0.019(2) 0.0038(14)
N7 0.031(2) 0.0242(19) 0.080(3) -0.006(2) 0.019(2) 0.0038(14)
C11 0.0178(17) 0.0165(15) 0.044(2) 0.0000(13) -0.0019(14) 0.0028(13)
N8 0.0178(17) 0.0165(15) 0.044(2) 0.0000(13) -0.0019(14) 0.0028(13)
O1 0.111(4) 0.052(2) 0.088(3) 0.035(2) -0.010(3) 0.002(3)

loop_
_atom_type_symbol
_atom_type_description
_atom_type_scat_dispersion_real
_atom_type_scat_dispersion_imag
_atom_type_scat_source
C C 0.0033 0.0016 'International Tables Vol C Tables 4.2.6.8 and 6.1.1.4'
H H 0.0000 0.0000 'International Tables Vol C Tables 4.2.6.8 and 6.1.1.4'
N N 0.0061 0.0033 'International Tables Vol C Tables 4.2.6.8 and 6.1.1.4'
Cu Cu 0.3201 1.2651 'International Tables Vol C Tables 4.2.6.8 and 6.1.1.4'
O O 0.0106 0.0060 'International Tables Vol C Tables 4.2.6.8 and 6.1.1.4'

loop_
_geom_angle_atom_site_label_1
_geom_angle_atom_site_label_2
_geom_angle_atom_site_label_3
_geom_angle
_geom_angle_site_symmetry_1
_geom_angle_site_symmetry_3
N1 C1 N2 121.4(3) . .
N1 C1 C5 120.0(3) . .
N2 C1 C5 118.6(3) . .
C1 N1 C2 123.4(3) . .
C1 N1 H1 118.3 . .
C2 N1 H1 118.3 . .
N1 C2 C3 108.7(4) . .
N1 C2 H2A 110.0 . .
C3 C2 H2A 110.0 . .
N1 C2 H2B 110.0 . .
C3 C2 H2B 110.0 . .
H2A C2 H2B 108.3 . .
C4 C3 C2 115.5(5) . .
C4 C3 H3A 108.4 . .
C2 C3 H3A 108.4 . .
C4 C3 H3B 108.4 . .
C2 C3 H3B 108.4 . .
H3A C3 H3B 107.5 . .
C3 C4 N2 109.6(4) . .
C3 C4 H4A 109.8 . .
N2 C4 H4A 109.8 . .
C3 C4 H4B 109.8 . .
N2 C4 H4B 109.8 . .
H4A C4 H4B 108.2 . .
C1 N2 C4 122.5(4) . .
C1 N2 H2 118.7 . .
C4 N2 H2 118.7 . .
C1 C5 C5 110.9(4) . 3_656
C1 C5 H5A 109.5 . .
C5 C5 H5A 109.5 3_656 .
C1 C5 H5B 109.5 . .
C5 C5 H5B 109.5 3_656 .
H5A C5 H5B 108.0 . .
C8 Cu1 C6 110.65(14) . .
C8 Cu1 N4 114.51(15) . 5_665
C6 Cu1 N4 109.14(14) . 5_665
C8 Cu1 C7 114.51(15) . 5_665
C6 Cu1 C7 109.14(14) . 5_665
N4 Cu1 C7 0.0(2) 5_665 5_665
C8 Cu1 C7 107.99(14) . .
C6 Cu1 C7 105.71(15) . .
N4 Cu1 C7 108.44(13) 5_665 .
C7 Cu1 C7 108.44(13) 5_665 .
C8 Cu1 Cu1 128.12(11) . 5_665
C6 Cu1 Cu1 120.73(10) . 5_665
N4 Cu1 Cu1 55.48(11) 5_665 5_665
C7 Cu1 Cu1 55.48(11) 5_665 5_665
C7 Cu1 Cu1 52.96(10) . 5_665
C9 Cu2 C10 126.37(17) . .
C9 Cu2 C11 123.51(15) . .
C10 Cu2 C11 110.08(16) . .
N3 C6 Cu1 173.04(12) 3_655 .
C6 C6 Cu1 173.04(12) 3_655 .
N8 C7 Cu1 146.6(3) 4_455 5_665
C11 C7 Cu1 146.6(3) 4_455 5_665
N8 C7 Cu1 141.8(3) 4_455 .
C11 C7 Cu1 141.8(3) 4_455 .
Cu1 C7 Cu1 71.56(13) 5_665 .
C9 C8 Cu1 173.0(3) . .
C8 C9 Cu2 176.4(4) . .
N7 C10 Cu2 178.6(7) 5_655 .
C10 C10 Cu2 178.6(7) 5_655 .
N4 C11 Cu2 175.9(3) 4 .
C7 C11 Cu2 175.9(3) 4 .

loop_
_geom_bond_atom_site_label_1
_geom_bond_atom_site_label_2
_geom_bond_distance
_geom_bond_site_symmetry_2
C1 N1 1.299(5) .
C1 N2 1.319(5) .
C1 C5 1.501(5) .
N1 C2 1.468(5) .
N1 H1 0.8800 .
C2 C3 1.498(8) .
C2 H2A 0.9900 .
C2 H2B 0.9900 .
C3 C4 1.426(8) .
C3 H3A 0.9900 .
C3 H3B 0.9900 .
C4 N2 1.467(6) .
C4 H4A 0.9900 .
C4 H4B 0.9900 .
N2 H2 0.8800 .
C5 C5 1.542(8) 3_656
C5 H5A 0.9900 .
C5 H5B 0.9900 .
Cu1 C8 1.952(3) .
Cu1 C6 1.958(4) .
Cu1 N4 2.066(4) 5_665
Cu1 C7 2.066(4) 5_665
Cu1 C7 2.133(4) .
Cu1 Cu1 2.4557(10) 5_665
Cu2 C9 1.898(4) .
Cu2 C10 1.939(4) .
Cu2 C11 1.943(3) .
C6 N3 1.155(7) 3_655
C6 C6 1.155(7) 3_655
C7 N8 1.150(5) 4_455
C7 C11 1.150(5) 4_455
C7 Cu1 2.066(4) 5_665
C8 C9 1.153(5) .
C10 N7 1.146(9) 5_655
C10 C10 1.146(9) 5_655
C11 N4 1.150(5) 4
C11 C7 1.150(5) 4
